data_4081670
loop_
_publ_author_name
'Garden, Jennifer A.'
'Armstrong, David R.'
'Clegg, William'
'Garc\'ia-Alvarez, Joaquin'
'Hevia, Eva'
'Kennedy, Alan R.'
'Mulvey, Robert E.'
'Robertson, Stuart D.'
'Russo, Luca'

_publ_section_title
;
 Donor-Activated Lithiation and Sodiation of Trifluoromethylbenzene:
 Structural, Spectroscopic, and Theoretical Insights
;
_journal_issue 19
_journal_name_full Organometallics
_journal_page_first 5481
_journal_paper_doi 10.1021/om4007664
_journal_volume 32
_journal_year 2013
_chemical_formula_moiety 'C26 H40 F6 Li2 N4'
_chemical_formula_sum 'C26 H40 F6 Li2 N4'
_chemical_formula_weight 536.50
_chemical_name_systematic
;
 ?
;
_space_group_IT_number 15
_symmetry_cell_setting monoclinic
_symmetry_space_group_name_Hall '-C 2yc'
_symmetry_space_group_name_H-M 'C 1 2/c 1'
_atom_sites_solution_hydrogens geom
_atom_sites_solution_primary direct
_atom_sites_solution_secondary difmap
_audit_creation_method SHELXL-97
_cell_angle_alpha 90.00
_cell_angle_beta 116.089(7)
_cell_angle_gamma 90.00
_cell_formula_units_Z 4
_cell_length_a 14.9318(7)
_cell_length_b 12.8892(7)
_cell_length_c 16.7268(9)
_cell_measurement_reflns_used 5358
_cell_measurement_temperature 150(2)
_cell_measurement_theta_max 28.42
_cell_measurement_theta_min 3.15
_cell_volume 2891.2(3)
_computing_cell_refinement
;
CrysAlisPro, Oxford Diffraction Ltd.,
Version 1.171.33.41 (release 06-05-2009 CrysAlis171 .NET)
(compiled May  6 2009,17:20:42)
;
_computing_data_collection
;
CrysAlisPro, Oxford Diffraction Ltd.,
Version 1.171.33.41 (release 06-05-2009 CrysAlis171 .NET)
(compiled May  6 2009,17:20:42)
;
_computing_data_reduction
;
CrysAlisPro, Oxford Diffraction Ltd.,
Version 1.171.33.41 (release 06-05-2009 CrysAlis171 .NET)
(compiled May  6 2009,17:20:42)
;
_computing_molecular_graphics 'Bruker SHELXTL'
_computing_publication_material 'Bruker SHELXTL and local programs'
_computing_structure_refinement 'Bruker SHELXTL'
_computing_structure_solution 'Bruker SHELXTL'
_diffrn_ambient_temperature 150(2)
_diffrn_detector_area_resol_mean 10.3968
_diffrn_measured_fraction_theta_full 0.997
_diffrn_measured_fraction_theta_max 0.849
_diffrn_measurement_device_type 'Agilent Gemini A Ultra diffractometer'
_diffrn_measurement_method '\w scans'
_diffrn_radiation_monochromator 'mirror optics'
_diffrn_radiation_source 'sealed tube with Enhance optics'
_diffrn_radiation_type MoK\a
_diffrn_radiation_wavelength 0.71073
_diffrn_reflns_av_R_equivalents 0.0248
_diffrn_reflns_av_sigmaI/netI 0.0288
_diffrn_reflns_limit_h_max 19
_diffrn_reflns_limit_h_min -15
_diffrn_reflns_limit_k_max 16
_diffrn_reflns_limit_k_min -16
_diffrn_reflns_limit_l_max 21
_diffrn_reflns_limit_l_min -20
_diffrn_reflns_number 9846
_diffrn_reflns_theta_full 25.00
_diffrn_reflns_theta_max 28.50
_diffrn_reflns_theta_min 3.16
_diffrn_standards_number 0
_exptl_absorpt_coefficient_mu 0.099
_exptl_absorpt_correction_T_max 0.985
_exptl_absorpt_correction_T_min 0.930
_exptl_absorpt_correction_type multi-scan
_exptl_absorpt_process_details
;
CrysAlisPro, Oxford Diffraction Ltd.,
Version 1.171.33.41 (release 06-05-2009 CrysAlis171 .NET)
(compiled May  6 2009,17:20:42)
Empirical absorption correction using spherical harmonics,
 implemented in SCALE3 ABSPACK scaling algorithm.
;
_exptl_crystal_colour colourless
_exptl_crystal_density_diffrn 1.233
_exptl_crystal_density_method 'not measured'
_exptl_crystal_description block
_exptl_crystal_F_000 1136
_exptl_crystal_size_max 0.76
_exptl_crystal_size_mid 0.54
_exptl_crystal_size_min 0.14
_refine_diff_density_max 0.279
_refine_diff_density_min -0.200
_refine_diff_density_rms 0.037
_refine_ls_extinction_method none
_refine_ls_goodness_of_fit_ref 1.063
_refine_ls_hydrogen_treatment constr
_refine_ls_matrix_type full
_refine_ls_number_parameters 177
_refine_ls_number_reflns 3119
_refine_ls_number_restraints 0
_refine_ls_restrained_S_all 1.063
_refine_ls_R_factor_all 0.0587
_refine_ls_R_factor_gt 0.0408
_refine_ls_shift/su_max 0.000
_refine_ls_shift/su_mean 0.000
_refine_ls_structure_factor_coef Fsqd
_refine_ls_weighting_details 'calc w=1/[\s^2^(Fo^2^)+(0.0688P)^2^+0.4780P] where P=(Fo^2^+2Fc^2^)/3'
_refine_ls_weighting_scheme calc
_refine_ls_wR_factor_gt 0.1173
_refine_ls_wR_factor_ref 0.1220
_reflns_number_gt 2229
_reflns_number_total 3119
_reflns_threshold_expression I>2\s(I)
_cod_data_source_file om4007664_si_001.cif
_cod_data_source_block rem517
_cod_original_sg_symbol_H-M 'C 2/c'
_cod_database_code 4081670

loop_
_symmetry_equiv_pos_as_xyz
'x, y, z'
'-x, y, -z+1/2'
'x+1/2, y+1/2, z'
'-x+1/2, y+1/2, -z+1/2'
'-x, -y, -z'
'x, -y, z-1/2'
'-x+1/2, -y+1/2, -z'
'x+1/2, -y+1/2, z-1/2'

loop_
_atom_site_label
_atom_site_type_symbol
_atom_site_fract_x
_atom_site_fract_y
_atom_site_fract_z
_atom_site_U_iso_or_equiv
_atom_site_adp_type
_atom_site_occupancy
_atom_site_symmetry_multiplicity
_atom_site_calc_flag
_atom_site_refinement_flags
Li1 Li 0.5000 0.8330(2) 0.2500 0.0284(7) Uani 1 2 d S
Li2 Li 0.5000 0.6279(2) 0.2500 0.0265(7) Uani 1 2 d S
N1 N 0.41450(8) 0.96354(9) 0.16086(8) 0.0313(3) Uani 1 1 d .
N2 N 0.51991(8) 0.49658(8) 0.34444(7) 0.0271(3) Uani 1 1 d .
C1 C 0.40338(10) 0.73042(10) 0.28868(10) 0.0311(3) Uani 1 1 d .
C2 C 0.29932(10) 0.72592(10) 0.25393(9) 0.0286(3) Uani 1 1 d .
C3 C 0.24554(11) 0.74652(11) 0.30175(10) 0.0346(4) Uani 1 1 d .
H3 H 0.1749 0.7415 0.2738 0.042 Uiso 1 1 calc R
C4 C 0.29552(13) 0.77445(12) 0.39077(11) 0.0417(4) Uani 1 1 d .
H4 H 0.2598 0.7903 0.4242 0.050 Uiso 1 1 calc R
C5 C 0.39819(13) 0.77868(12) 0.42952(11) 0.0428(4) Uani 1 1 d .
H5 H 0.4340 0.7963 0.4907 0.051 Uiso 1 1 calc R
C6 C 0.44930(11) 0.75738(11) 0.37956(10) 0.0353(4) Uani 1 1 d .
H6 H 0.5200 0.7612 0.4085 0.042 Uiso 1 1 calc R
C7 C 0.24094(12) 0.69046(12) 0.16009(10) 0.0372(4) Uani 1 1 d .
C8 C 0.38863(14) 0.96000(14) 0.06547(10) 0.0487(4) Uani 1 1 d .
H8A H 0.3466 0.8993 0.0386 0.073 Uiso 1 1 calc R
H8B H 0.4497 0.9551 0.0575 0.073 Uiso 1 1 calc R
H8C H 0.3523 1.0232 0.0366 0.073 Uiso 1 1 calc R
C9 C 0.32158(11) 0.97181(12) 0.17055(12) 0.0405(4) Uani 1 1 d .
H9A H 0.2887 1.0378 0.1452 0.061 Uiso 1 1 calc R
H9B H 0.3369 0.9690 0.2338 0.061 Uiso 1 1 calc R
H9C H 0.2772 0.9142 0.1391 0.061 Uiso 1 1 calc R
C10 C 0.47752(11) 1.05513(11) 0.19991(10) 0.0367(4) Uani 1 1 d .
H10A H 0.4369 1.1186 0.1770 0.044 Uiso 1 1 calc R
H10B H 0.5317 1.0567 0.1810 0.044 Uiso 1 1 calc R
C11 C 0.42879(11) 0.48399(12) 0.35626(10) 0.0362(4) Uani 1 1 d .
H11A H 0.3712 0.4784 0.2979 0.054 Uiso 1 1 calc R
H11B H 0.4204 0.5442 0.3881 0.054 Uiso 1 1 calc R
H11C H 0.4340 0.4209 0.3907 0.054 Uiso 1 1 calc R
C12 C 0.60480(12) 0.50725(13) 0.43248(9) 0.0419(4) Uani 1 1 d .
H12A H 0.5954 0.5688 0.4624 0.063 Uiso 1 1 calc R
H12B H 0.6664 0.5146 0.4257 0.063 Uiso 1 1 calc R
H12C H 0.6093 0.4455 0.4682 0.063 Uiso 1 1 calc R
C13 C 0.53526(11) 0.40570(11) 0.29920(9) 0.0326(3) Uani 1 1 d .
H13A H 0.5248 0.3418 0.3268 0.039 Uiso 1 1 calc R
H13B H 0.6049 0.4053 0.3069 0.039 Uiso 1 1 calc R
F1 F 0.28121(9) 0.71536(8) 0.10563(6) 0.0599(3) Uani 1 1 d .
F2 F 0.14752(8) 0.72654(10) 0.12113(7) 0.0777(4) Uani 1 1 d .
F3 F 0.23071(8) 0.58653(7) 0.15346(6) 0.0505(3) Uani 1 1 d .

loop_
_atom_site_aniso_label
_atom_site_aniso_U_11
_atom_site_aniso_U_22
_atom_site_aniso_U_33
_atom_site_aniso_U_23
_atom_site_aniso_U_13
_atom_site_aniso_U_12
Li1 0.0270(17) 0.0261(16) 0.0330(17) 0.000 0.0140(14) 0.000
Li2 0.0262(16) 0.0272(16) 0.0272(16) 0.000 0.0128(13) 0.000
N1 0.0271(6) 0.0295(6) 0.0326(6) 0.0014(5) 0.0088(5) 0.0011(5)
N2 0.0296(6) 0.0300(6) 0.0243(6) 0.0010(5) 0.0144(5) -0.0012(5)
C1 0.0308(8) 0.0245(7) 0.0401(8) 0.0036(6) 0.0175(6) 0.0023(6)
C2 0.0327(8) 0.0208(6) 0.0353(8) 0.0023(6) 0.0177(6) 0.0027(6)
C3 0.0335(8) 0.0305(7) 0.0466(9) 0.0022(6) 0.0238(7) 0.0037(6)
C4 0.0512(10) 0.0414(9) 0.0463(9) -0.0031(7) 0.0342(8) 0.0056(7)
C5 0.0530(11) 0.0383(9) 0.0340(8) -0.0068(7) 0.0163(7) 0.0030(7)
C6 0.0325(8) 0.0289(7) 0.0418(8) -0.0017(6) 0.0138(7) -0.0006(6)
C7 0.0404(9) 0.0316(8) 0.0373(8) -0.0002(7) 0.0150(7) 0.0042(7)
C8 0.0546(11) 0.0480(10) 0.0329(8) 0.0111(7) 0.0095(8) 0.0109(8)
C9 0.0266(8) 0.0307(8) 0.0579(10) 0.0020(7) 0.0129(7) 0.0028(6)
C10 0.0305(8) 0.0262(7) 0.0493(9) 0.0078(7) 0.0138(7) 0.0013(6)
C11 0.0423(9) 0.0343(8) 0.0433(9) 0.0023(7) 0.0291(7) -0.0023(7)
C12 0.0449(9) 0.0508(10) 0.0251(7) 0.0054(7) 0.0109(7) -0.0052(8)
C13 0.0416(9) 0.0274(7) 0.0357(8) 0.0068(6) 0.0234(7) 0.0063(6)
F1 0.0890(8) 0.0581(7) 0.0390(5) -0.0050(5) 0.0339(5) -0.0193(6)
F2 0.0498(7) 0.0953(9) 0.0574(7) -0.0220(6) -0.0046(5) 0.0307(6)
F3 0.0682(7) 0.0358(5) 0.0451(5) -0.0092(4) 0.0227(5) -0.0105(5)

loop_
_atom_type_symbol
_atom_type_description
_atom_type_scat_dispersion_real
_atom_type_scat_dispersion_imag
_atom_type_scat_source
C C 0.0033 0.0016 'International Tables Vol C Tables 4.2.6.8 and 6.1.1.4'
H H 0.0000 0.0000 'International Tables Vol C Tables 4.2.6.8 and 6.1.1.4'
Li Li -0.0003 0.0001 'International Tables Vol C Tables 4.2.6.8 and 6.1.1.4'
N N 0.0061 0.0033 'International Tables Vol C Tables 4.2.6.8 and 6.1.1.4'
F F 0.0171 0.0103 'International Tables Vol C Tables 4.2.6.8 and 6.1.1.4'

loop_
_geom_angle_atom_site_label_1
_geom_angle_atom_site_label_2
_geom_angle_atom_site_label_3
_geom_angle
_geom_angle_site_symmetry_1
_geom_angle_site_symmetry_3
N1 Li1 N1 82.54(12) . 2_655
N1 Li1 C1 112.52(5) . .
N1 Li1 C1 119.99(5) 2_655 .
N1 Li1 C1 119.99(5) . 2_655
N1 Li1 C1 112.52(5) 2_655 2_655
C1 Li1 C1 108.05(15) . 2_655
N2 Li2 N2 82.10(12) . 2_655
N2 Li2 C1 98.26(5) . .
N2 Li2 C1 137.89(6) 2_655 .
N2 Li2 C1 98.26(5) 2_655 2_655
N2 Li2 C1 137.89(6) . 2_655
C1 Li2 C1 108.09(14) . 2_655
Li1 N1 C8 120.08(10) . .
Li1 N1 C9 105.70(9) . .
Li1 N1 C10 103.96(10) . .
C8 N1 C9 108.18(12) . .
C8 N1 C10 108.58(12) . .
C9 N1 C10 110.08(12) . .
Li2 N2 C11 109.55(8) . .
Li2 N2 C12 115.12(10) . .
Li2 N2 C13 103.97(9) . .
C11 N2 C12 108.55(11) . .
C11 N2 C13 110.24(11) . .
C12 N2 C13 109.31(12) . .
Li1 C1 Li2 71.93(10) . .
Li1 C1 C2 129.73(10) . .
Li1 C1 C6 95.49(10) . .
Li2 C1 C2 126.21(11) . .
Li2 C1 C6 112.67(10) . .
C2 C1 C6 112.51(13) . .
C1 C2 C3 124.84(13) . .
C1 C2 C7 118.51(13) . .
C3 C2 C7 116.54(13) . .
C2 C3 H3 120.2 . .
C2 C3 C4 119.63(14) . .
H3 C3 C4 120.2 . .
C3 C4 H4 120.8 . .
C3 C4 C5 118.47(14) . .
H4 C4 C5 120.8 . .
C4 C5 H5 119.9 . .
C4 C5 C6 120.19(14) . .
H5 C5 C6 119.9 . .
C1 C6 C5 124.34(14) . .
C1 C6 H6 117.8 . .
C5 C6 H6 117.8 . .
C2 C7 F1 114.49(13) . .
C2 C7 F2 114.05(12) . .
C2 C7 F3 112.56(12) . .
F1 C7 F2 105.71(13) . .
F1 C7 F3 104.60(12) . .
F2 C7 F3 104.45(13) . .
N1 C8 H8A 109.5 . .
N1 C8 H8B 109.5 . .
N1 C8 H8C 109.5 . .
H8A C8 H8B 109.5 . .
H8A C8 H8C 109.5 . .
H8B C8 H8C 109.5 . .
N1 C9 H9A 109.5 . .
N1 C9 H9B 109.5 . .
N1 C9 H9C 109.5 . .
H9A C9 H9B 109.5 . .
H9A C9 H9C 109.5 . .
H9B C9 H9C 109.5 . .
N1 C10 C10 112.26(10) . 2_655
N1 C10 H10A 109.2 . .
N1 C10 H10B 109.2 . .
C10 C10 H10A 109.2 2_655 .
C10 C10 H10B 109.2 2_655 .
H10A C10 H10B 107.9 . .
N2 C11 H11A 109.5 . .
N2 C11 H11B 109.5 . .
N2 C11 H11C 109.5 . .
H11A C11 H11B 109.5 . .
H11A C11 H11C 109.5 . .
H11B C11 H11C 109.5 . .
N2 C12 H12A 109.5 . .
N2 C12 H12B 109.5 . .
N2 C12 H12C 109.5 . .
H12A C12 H12B 109.5 . .
H12A C12 H12C 109.5 . .
H12B C12 H12C 109.5 . .
N2 C13 C13 111.66(10) . 2_655
N2 C13 H13A 109.3 . .
N2 C13 H13B 109.3 . .
C13 C13 H13A 109.3 2_655 .
C13 C13 H13B 109.3 2_655 .
H13A C13 H13B 107.9 . .

loop_
_geom_bond_atom_site_label_1
_geom_bond_atom_site_label_2
_geom_bond_distance
_geom_bond_site_symmetry_2
Li1 N1 2.238(3) .
Li1 N1 2.238(3) 2_655
Li1 C1 2.252(2) .
Li1 C1 2.252(2) 2_655
Li2 N2 2.244(3) .
Li2 N2 2.244(3) 2_655
Li2 C1 2.251(2) .
Li2 C1 2.251(2) 2_655
N1 C8 1.468(2) .
N1 C9 1.470(2) .
N1 C10 1.4714(19) .
N2 C11 1.4674(18) .
N2 C12 1.4671(18) .
N2 C13 1.4663(18) .
C1 C2 1.400(2) .
C1 C6 1.409(2) .
C2 C3 1.386(2) .
C2 C7 1.493(2) .
C3 H3 0.950 .
C3 C4 1.388(2) .
C4 H4 0.950 .
C4 C5 1.378(2) .
C5 H5 0.950 .
C5 C6 1.385(2) .
C6 H6 0.950 .
C7 F1 1.3327(18) .
C7 F2 1.3369(19) .
C7 F3 1.3473(18) .
C8 H8A 0.980 .
C8 H8B 0.980 .
C8 H8C 0.980 .
C9 H9A 0.980 .
C9 H9B 0.980 .
C9 H9C 0.980 .
C10 C10 1.507(3) 2_655
C10 H10A 0.990 .
C10 H10B 0.990 .
C11 H11A 0.980 .
C11 H11B 0.980 .
C11 H11C 0.980 .
C12 H12A 0.980 .
C12 H12B 0.980 .
C12 H12C 0.980 .
C13 C13 1.514(3) 2_655
C13 H13A 0.990 .
C13 H13B 0.990 .

loop_
_geom_torsion_atom_site_label_1
_geom_torsion_atom_site_label_2
_geom_torsion_atom_site_label_3
_geom_torsion_atom_site_label_4
_geom_torsion
_geom_torsion_site_symmetry_1
_geom_torsion_site_symmetry_4
N1 Li1 N1 C8 135.60(14) 2_655 .
N1 Li1 N1 C9 -101.90(10) 2_655 .
N1 Li1 N1 C10 14.04(7) 2_655 .
C1 Li1 N1 C8 -104.96(13) . .
C1 Li1 N1 C8 23.85(17) 2_655 .
C1 Li1 N1 C9 17.55(13) . .
C1 Li1 N1 C9 146.36(11) 2_655 .
C1 Li1 N1 C10 133.48(11) . .
C1 Li1 N1 C10 -97.71(13) 2_655 .
N2 Li2 N2 C11 -103.25(10) 2_655 .
N2 Li2 N2 C12 134.11(12) 2_655 .
N2 Li2 N2 C13 14.57(7) 2_655 .
C1 Li2 N2 C11 34.21(11) . .
C1 Li2 N2 C11 163.15(14) 2_655 .
C1 Li2 N2 C12 -88.44(11) . .
C1 Li2 N2 C12 40.5(2) 2_655 .
C1 Li2 N2 C13 152.02(9) . .
C1 Li2 N2 C13 -79.03(17) 2_655 .
N2 Li2 C1 Li1 146.73(5) . .
N2 Li2 C1 Li1 -125.94(14) 2_655 .
N2 Li2 C1 C2 -86.80(12) . .
N2 Li2 C1 C2 0.5(2) 2_655 .
N2 Li2 C1 C6 58.29(13) . .
N2 Li2 C1 C6 145.62(14) 2_655 .
C1 Li2 C1 Li1 0.0 2_655 .
C1 Li2 C1 C2 126.47(14) 2_655 .
C1 Li2 C1 C6 -88.44(11) 2_655 .
N1 Li1 C1 Li2 134.78(8) . .
N1 Li1 C1 Li2 -130.80(9) 2_655 .
N1 Li1 C1 C2 12.32(18) . .
N1 Li1 C1 C2 106.74(14) 2_655 .
N1 Li1 C1 C6 -113.13(11) . .
N1 Li1 C1 C6 -18.71(14) 2_655 .
C1 Li1 C1 Li2 0.0 2_655 .
C1 Li1 C1 C2 -122.46(15) 2_655 .
C1 Li1 C1 C6 112.08(9) 2_655 .
Li1 C1 C2 C3 -117.90(16) . .
Li1 C1 C2 C7 65.93(18) . .
Li2 C1 C2 C3 145.87(13) . .
Li2 C1 C2 C7 -30.30(19) . .
C6 C1 C2 C3 0.7(2) . .
C6 C1 C2 C7 -175.44(12) . .
C1 C2 C3 C4 0.3(2) . .
C7 C2 C3 C4 176.58(13) . .
C2 C3 C4 C5 -1.4(2) . .
C3 C4 C5 C6 1.3(2) . .
C4 C5 C6 C1 -0.1(2) . .
Li1 C1 C6 C5 136.46(15) . .
Li2 C1 C6 Li1 72.69(11) . .
Li2 C1 C6 C5 -150.85(14) . .
C2 C1 C6 C5 -0.8(2) . .
C1 C2 C7 F1 -32.31(18) . .
C1 C2 C7 F2 -154.26(14) . .
C1 C2 C7 F3 86.97(16) . .
C3 C2 C7 F1 151.20(13) . .
C3 C2 C7 F2 29.25(19) . .
C3 C2 C7 F3 -89.52(16) . .
Li1 N1 C10 C10 -41.07(16) . 2_655
C8 N1 C10 C10 -170.00(14) . 2_655
C9 N1 C10 C10 71.75(17) . 2_655
Li2 N2 C13 C13 -42.23(15) . 2_655
C11 N2 C13 C13 75.11(16) . 2_655
C12 N2 C13 C13 -165.65(13) . 2_655
